data_4078723
loop_
_publ_author_name
'Wakioka, Masayuki'
'Nakamura, Yuki'
'Wang, Qifeng'
'Ozawa, Fumiyuki'

_publ_section_title
;
 Direct Arylation of 2-Methylthiophene with Isolated
 [PdAr(\m-O2CR)(PPh3)]nComplexes: Kinetics and Mechanism
;
_journal_issue 13
_journal_name_full Organometallics
_journal_page_first 4810
_journal_paper_doi 10.1021/om300367k
_journal_volume 31
_journal_year 2012
_chemical_formula_sum 'C114 H112 Cl4 O8 P4 Pd4'
_chemical_formula_weight 2301.32
_space_group_IT_number 82
_symmetry_cell_setting tetragonal
_symmetry_Int_Tables_number 82
_symmetry_space_group_name_Hall 'I -4'
_symmetry_space_group_name_H-M 'I -4'
_atom_sites_solution_hydrogens geom
_atom_sites_solution_primary direct
_atom_sites_solution_secondary difmap
_audit_creation_method SHELXL-97
_cell_angle_alpha 90.00
_cell_angle_beta 90.00
_cell_angle_gamma 90.00
_cell_formula_units_Z 2
_cell_length_a 20.130(7)
_cell_length_b 20.130(7)
_cell_length_c 14.315(5)
_cell_measurement_reflns_used 6210
_cell_measurement_temperature 173(2)
_cell_measurement_theta_max 27.4463
_cell_measurement_theta_min 3.1856
_cell_volume 5801(3)
_computing_cell_refinement 'Rigaku AFC10/Saturn 70 CCD'
_computing_data_collection 'Rigaku AFC10/Saturn 70 CCD'
_computing_data_reduction 'Rigaku AFC10/Saturn 70 CCD'
_computing_molecular_graphics 'SHELXL-97 (Sheldrick, 1997)'
_computing_publication_material 'ORTEP3 for windows'
_computing_structure_refinement 'SHELXL-97 (Sheldrick, 1997)'
_computing_structure_solution 'SHELXS-97 (Sheldrick, 1990)'
_diffrn_ambient_temperature 173(2)
_diffrn_measured_fraction_theta_full 0.998
_diffrn_measured_fraction_theta_max 0.998
_diffrn_measurement_device_type 'CCD area detector'
_diffrn_measurement_method 'phi and omega scans'
_diffrn_radiation_monochromator graphite
_diffrn_radiation_probe x-ray
_diffrn_radiation_type MoK\a
_diffrn_radiation_wavelength 0.71070
_diffrn_reflns_av_R_equivalents 0.0800
_diffrn_reflns_av_sigmaI/netI 0.0867
_diffrn_reflns_limit_h_max 20
_diffrn_reflns_limit_h_min -24
_diffrn_reflns_limit_k_max 24
_diffrn_reflns_limit_k_min -24
_diffrn_reflns_limit_l_max 17
_diffrn_reflns_limit_l_min -16
_diffrn_reflns_number 20008
_diffrn_reflns_theta_full 25.50
_diffrn_reflns_theta_max 25.50
_diffrn_reflns_theta_min 3.19
_diffrn_source 'fine-focus sealed tube'
_exptl_absorpt_coefficient_mu 0.808
_exptl_absorpt_correction_T_max 0.9762
_exptl_absorpt_correction_T_min 0.8297
_exptl_absorpt_correction_type numerical
_exptl_crystal_colour colorless
_exptl_crystal_density_diffrn 1.318
_exptl_crystal_density_method 'not measured'
_exptl_crystal_description block
_exptl_crystal_F_000 2344
_exptl_crystal_recrystallization_method dichloromethane/hexane
_exptl_crystal_size_max 0.24
_exptl_crystal_size_mid 0.03
_exptl_crystal_size_min 0.03
_refine_diff_density_max 1.556
_refine_diff_density_min -0.866
_refine_diff_density_rms 0.120
_refine_ls_abs_structure_details 'Flack H D (1983), Acta Cryst. A39, 876-881'
_refine_ls_abs_structure_Flack 0.41(7)
_refine_ls_extinction_method none
_refine_ls_goodness_of_fit_ref 1.120
_refine_ls_hydrogen_treatment constr
_refine_ls_matrix_type full
_refine_ls_number_parameters 275
_refine_ls_number_reflns 5397
_refine_ls_number_restraints 0
_refine_ls_restrained_S_all 1.120
_refine_ls_R_factor_all 0.1031
_refine_ls_R_factor_gt 0.0862
_refine_ls_shift/su_max 0.001
_refine_ls_shift/su_mean 0.000
_refine_ls_structure_factor_coef Fsqd
_refine_ls_weighting_details 'calc w=1/[\s^2^(Fo^2^)+(0.1147P)^2^+0.0000P] where P=(Fo^2^+2Fc^2^)/3'
_refine_ls_weighting_scheme calc
_refine_ls_wR_factor_gt 0.2027
_refine_ls_wR_factor_ref 0.2147
_reflns_number_gt 4392
_reflns_number_total 5397
_reflns_threshold_expression >2sigma(I)
_cod_data_source_file om300367k_si_002.cif
_cod_data_source_block 1c
_cod_original_cell_volume 5801(4)
_cod_database_code 4078723

loop_
_symmetry_equiv_pos_as_xyz
'x, y, z'
'-x, -y, z'
'y, -x, -z'
'-y, x, -z'
'x+1/2, y+1/2, z+1/2'
'-x+1/2, -y+1/2, z+1/2'
'y+1/2, -x+1/2, -z+1/2'
'-y+1/2, x+1/2, -z+1/2'

loop_
_atom_site_label
_atom_site_type_symbol
_atom_site_fract_x
_atom_site_fract_y
_atom_site_fract_z
_atom_site_U_iso_or_equiv
_atom_site_adp_type
_atom_site_occupancy
_atom_site_symmetry_multiplicity
_atom_site_calc_flag
_atom_site_refinement_flags
_atom_site_disorder_assembly
_atom_site_disorder_group
Pd1 Pd 0.59007(4) 0.86784(4) 0.33873(5) 0.0436(2) Uani 1 1 d . A .
O1 O 0.5774(3) 0.9667(4) 0.3871(5) 0.0416(16) Uani 1 1 d . . .
O2 O 0.5140(4) 0.8815(3) 0.2389(5) 0.0442(16) Uani 1 1 d . . .
P1 P 0.65389(15) 0.84941(16) 0.46369(19) 0.0516(7) Uani 1 1 d . . .
C1 C 0.5974(4) 1.0165(4) 0.3421(7) 0.0356(19) Uani 1 1 d . . .
C2 C 0.5963(6) 1.0805(6) 0.3954(7) 0.049(3) Uani 1 1 d . . .
H1 H 0.6418 1.0969 0.4030 0.073 Uiso 1 1 calc R . .
H2 H 0.5763 1.0731 0.4570 0.073 Uiso 1 1 calc R . .
H3 H 0.5700 1.1134 0.3610 0.073 Uiso 1 1 calc R . .
C3 C 0.6017(8) 0.7756(7) 0.2983(8) 0.071(4) Uani 1 1 d . . .
C4 C 0.5529(8) 0.7270(7) 0.3177(9) 0.076(4) Uani 1 1 d . A .
C5 C 0.5628(12) 0.6599(7) 0.2912(11) 0.111(7) Uani 1 1 d . . .
H4 H 0.5312 0.6272 0.3090 0.134 Uiso 1 1 calc R A .
C6 C 0.6183(13) 0.6416(10) 0.2394(13) 0.116(8) Uani 1 1 d . A .
H5 H 0.6234 0.5968 0.2199 0.139 Uiso 1 1 calc R . .
C7 C 0.6661(13) 0.6880(11) 0.2158(12) 0.113(8) Uani 1 1 d . . .
H6 H 0.7039 0.6758 0.1800 0.136 Uiso 1 1 calc R A .
C8 C 0.6568(11) 0.7555(9) 0.2472(9) 0.100(7) Uani 1 1 d . A .
C9 C 0.4916(8) 0.7440(6) 0.3777(10) 0.078(4) Uani 1 1 d . . .
H7 H 0.5061 0.7629 0.4374 0.116 Uiso 1 1 calc R A .
H8 H 0.4658 0.7035 0.3893 0.116 Uiso 1 1 calc R . .
H9 H 0.4639 0.7763 0.3445 0.116 Uiso 1 1 calc R . .
C10 C 0.7120(8) 0.8009(10) 0.2228(9) 0.100(7) Uani 1 1 d . . .
H10 H 0.7050 0.8186 0.1598 0.150 Uiso 1 1 calc R A .
H11 H 0.7542 0.7766 0.2248 0.150 Uiso 1 1 calc R . .
H12 H 0.7134 0.8377 0.2676 0.150 Uiso 1 1 calc R . .
C11 C 0.7107(6) 0.9182(7) 0.4874(8) 0.062(3) Uani 1 1 d . A .
C12 C 0.7352(6) 0.9552(9) 0.4137(8) 0.077(5) Uani 1 1 d . . .
H13 H 0.7220 0.9457 0.3514 0.092 Uiso 1 1 calc R A .
C13 C 0.7784(7) 1.0055(11) 0.4320(11) 0.104(7) Uani 1 1 d . A .
H14 H 0.7940 1.0315 0.3811 0.125 Uiso 1 1 calc R . .
C14 C 0.8014(7) 1.0209(9) 0.5224(12) 0.087(5) Uani 1 1 d . . .
H15 H 0.8308 1.0570 0.5330 0.104 Uiso 1 1 calc R A .
C15 C 0.7792(6) 0.9812(7) 0.5954(8) 0.062(3) Uani 1 1 d . A .
H16 H 0.7959 0.9883 0.6567 0.074 Uiso 1 1 calc R . .
C16 C 0.7321(6) 0.9307(6) 0.5793(8) 0.057(3) Uani 1 1 d . . .
H17 H 0.7151 0.9053 0.6299 0.068 Uiso 1 1 calc R A .
C17 C 0.7144(8) 0.7834(8) 0.4724(12) 0.032(5) Uiso 0.47(4) 1 d PG A 1
C18 C 0.7829(8) 0.7899(9) 0.4635(12) 0.041(6) Uiso 0.47(4) 1 d PG A 1
H18 H 0.8026 0.8327 0.4636 0.050 Uiso 0.47(4) 1 calc PR A 1
C19 C 0.8224(8) 0.7336(10) 0.4546(12) 0.044(6) Uiso 0.47(4) 1 d PG A 1
H19 H 0.8692 0.7380 0.4485 0.052 Uiso 0.47(4) 1 calc PR A 1
C20 C 0.7935(10) 0.6709(9) 0.4545(13) 0.056(8) Uiso 0.47(4) 1 d PG A 1
H20 H 0.8205 0.6325 0.4483 0.068 Uiso 0.47(4) 1 calc PR A 1
C21 C 0.7250(10) 0.6645(8) 0.4634(13) 0.047(7) Uiso 0.47(4) 1 d PG A 1
H21 H 0.7053 0.6216 0.4633 0.056 Uiso 0.47(4) 1 calc PR A 1
C22 C 0.6855(8) 0.7207(8) 0.4724(13) 0.048(7) Uiso 0.47(4) 1 d PG A 1
H22 H 0.6387 0.7163 0.4784 0.057 Uiso 0.47(4) 1 calc PR A 1
C17A C 0.6981(7) 0.7658(7) 0.4692(11) 0.035(5) Uiso 0.53(4) 1 d PG A 2
C18A C 0.7670(7) 0.7671(8) 0.4630(10) 0.049(6) Uiso 0.53(4) 1 d PG A 2
H18A H 0.7898 0.8084 0.4615 0.059 Uiso 0.53(4) 1 calc PR A 2
C19A C 0.8025(7) 0.7080(9) 0.4591(10) 0.037(5) Uiso 0.53(4) 1 d PG A 2
H19A H 0.8496 0.7089 0.4549 0.044 Uiso 0.53(4) 1 calc PR A 2
C20A C 0.7692(8) 0.6476(8) 0.4613(11) 0.054(6) Uiso 0.53(4) 1 d PG A 2
H20A H 0.7935 0.6071 0.4586 0.065 Uiso 0.53(4) 1 calc PR A 2
C21A C 0.7003(8) 0.6462(7) 0.4674(11) 0.044(5) Uiso 0.53(4) 1 d PG A 2
H21A H 0.6775 0.6049 0.4689 0.053 Uiso 0.53(4) 1 calc PR A 2
C22A C 0.6647(7) 0.7054(8) 0.4714(12) 0.061(7) Uiso 0.53(4) 1 d PG A 2
H22A H 0.6177 0.7045 0.4756 0.073 Uiso 0.53(4) 1 calc PR A 2
C23 C 0.6026(7) 0.8478(6) 0.5688(7) 0.053(3) Uani 1 1 d . A .
C24 C 0.6178(7) 0.8106(7) 0.6473(9) 0.070(3) Uani 1 1 d . . .
H23 H 0.6559 0.7827 0.6445 0.084 Uiso 1 1 calc R A .
C25 C 0.5827(7) 0.8110(7) 0.7275(8) 0.068(4) Uani 1 1 d . A .
H24 H 0.5938 0.7828 0.7783 0.082 Uiso 1 1 calc R . .
C26 C 0.5288(8) 0.8551(8) 0.7323(9) 0.079(4) Uani 1 1 d . . .
H25 H 0.5040 0.8583 0.7886 0.095 Uiso 1 1 calc R A .
C27 C 0.5114(6) 0.8933(6) 0.6581(9) 0.059(3) Uani 1 1 d . A .
H26 H 0.4746 0.9227 0.6623 0.071 Uiso 1 1 calc R . .
C28 C 0.5485(5) 0.8889(6) 0.5743(7) 0.051(3) Uani 1 1 d . . .
H27 H 0.5357 0.9146 0.5216 0.061 Uiso 1 1 calc R A .
C29 C 0.964(3) 0.881(3) 0.121(4) 0.16(2) Uiso 0.50 1 d P . .
H28 H 1.0052 0.8608 0.1442 0.193 Uiso 0.50 1 calc PR . .
H29 H 0.9435 0.8504 0.0746 0.193 Uiso 0.50 1 calc PR . .
Cl1 Cl 0.978(3) 0.949(3) 0.075(4) 0.48(3) Uiso 0.50 1 d P . .
Cl2 Cl 0.903(3) 0.896(2) 0.222(4) 0.44(2) Uiso 0.50 1 d P . .

loop_
_atom_site_aniso_label
_atom_site_aniso_U_11
_atom_site_aniso_U_22
_atom_site_aniso_U_33
_atom_site_aniso_U_23
_atom_site_aniso_U_13
_atom_site_aniso_U_12
Pd1 0.0522(5) 0.0512(5) 0.0274(3) 0.0053(4) 0.0028(4) 0.0193(4)
O1 0.035(4) 0.054(4) 0.035(3) 0.014(3) 0.000(3) 0.001(3)
O2 0.055(4) 0.047(4) 0.030(4) 0.001(3) -0.001(3) 0.004(3)
P1 0.0554(17) 0.0685(19) 0.0310(13) 0.0078(13) 0.0043(12) 0.0270(15)
C1 0.038(5) 0.042(5) 0.027(4) 0.008(5) -0.004(4) -0.002(4)
C2 0.051(6) 0.059(7) 0.037(6) -0.003(5) -0.006(5) -0.016(5)
C3 0.106(11) 0.070(9) 0.036(6) 0.012(6) -0.003(7) 0.050(8)
C4 0.112(11) 0.054(7) 0.060(9) -0.001(6) 0.002(8) 0.032(8)
C5 0.23(2) 0.047(8) 0.057(9) 0.011(7) -0.028(12) 0.052(11)
C6 0.20(2) 0.071(11) 0.076(12) -0.007(10) 0.001(13) 0.082(14)
C7 0.17(2) 0.107(15) 0.059(10) -0.009(10) -0.021(11) 0.077(15)
C8 0.169(18) 0.097(12) 0.033(7) 0.018(7) 0.011(9) 0.089(13)
C9 0.115(12) 0.047(7) 0.071(8) -0.011(6) -0.003(9) 0.001(7)
C10 0.100(12) 0.157(17) 0.044(8) 0.007(9) -0.001(8) 0.091(13)
C11 0.054(7) 0.082(9) 0.049(7) 0.008(6) 0.003(6) 0.031(6)
C12 0.041(7) 0.153(15) 0.036(6) 0.022(8) 0.001(5) 0.000(8)
C13 0.037(7) 0.19(2) 0.083(11) 0.038(12) -0.006(7) -0.020(10)
C14 0.064(9) 0.105(12) 0.092(11) 0.028(10) -0.021(9) -0.008(8)
C15 0.062(8) 0.081(9) 0.041(6) 0.003(6) -0.016(6) 0.017(7)
C16 0.060(7) 0.056(7) 0.055(7) 0.013(6) 0.003(6) 0.027(6)
C23 0.072(8) 0.057(7) 0.029(5) 0.007(5) -0.015(6) 0.019(6)
C24 0.087(9) 0.077(8) 0.046(7) 0.009(6) 0.015(7) 0.006(7)
C25 0.089(10) 0.081(9) 0.036(6) 0.013(6) 0.001(6) 0.013(8)
C26 0.105(12) 0.089(11) 0.043(7) 0.008(7) -0.002(8) -0.028(9)
C27 0.068(7) 0.055(6) 0.054(7) 0.011(6) 0.017(7) 0.004(5)
C28 0.047(6) 0.079(8) 0.027(5) 0.005(5) 0.008(5) 0.004(6)

loop_
_atom_type_symbol
_atom_type_description
_atom_type_scat_dispersion_real
_atom_type_scat_dispersion_imag
_atom_type_scat_source
C C 0.0033 0.0016 'International Tables Vol C Tables 4.2.6.8 and 6.1.1.4'
H H 0.0000 0.0000 'International Tables Vol C Tables 4.2.6.8 and 6.1.1.4'
O O 0.0106 0.0060 'International Tables Vol C Tables 4.2.6.8 and 6.1.1.4'
P P 0.1023 0.0942 'International Tables Vol C Tables 4.2.6.8 and 6.1.1.4'
Pd Pd -0.9988 1.0072 'International Tables Vol C Tables 4.2.6.8 and 6.1.1.4'
Cl Cl 0.1484 0.1585 'International Tables Vol C Tables 4.2.6.8 and 6.1.1.4'

loop_
_geom_angle_atom_site_label_1
_geom_angle_atom_site_label_2
_geom_angle_atom_site_label_3
_geom_angle
_geom_angle_site_symmetry_1
_geom_angle_site_symmetry_3
C3 Pd1 O2 90.6(4) . .
C3 Pd1 O1 178.2(4) . .
O2 Pd1 O1 90.7(3) . .
C3 Pd1 P1 90.6(4) . .
O2 Pd1 P1 168.6(2) . .
O1 Pd1 P1 87.9(2) . .
C1 O1 Pd1 122.9(6) . .
C1 O2 Pd1 130.6(6) 7_465 .
C17 P1 C23 108.1(7) . .
C17 P1 C11 97.0(7) . .
C23 P1 C11 102.4(6) . .
C17 P1 C17A 14.7(6) . .
C23 P1 C17A 102.4(6) . .
C11 P1 C17A 111.7(7) . .
C17 P1 Pd1 124.4(6) . .
C23 P1 Pd1 109.8(4) . .
C11 P1 Pd1 112.5(4) . .
C17A P1 Pd1 116.6(5) . .
O2 C1 O1 123.9(9) 8_655 .
O2 C1 C2 121.1(8) 8_655 .
O1 C1 C2 114.9(9) . .
C1 C2 H1 109.5 . .
C1 C2 H2 109.5 . .
H1 C2 H2 109.5 . .
C1 C2 H3 109.5 . .
H1 C2 H3 109.5 . .
H2 C2 H3 109.5 . .
C8 C3 C4 117.1(14) . .
C8 C3 Pd1 121.9(14) . .
C4 C3 Pd1 121.0(10) . .
C3 C4 C5 120.7(16) . .
C3 C4 C9 120.8(11) . .
C5 C4 C9 118.2(16) . .
C6 C5 C4 121(2) . .
C6 C5 H4 119.7 . .
C4 C5 H4 119.7 . .
C7 C6 C5 120.6(17) . .
C7 C6 H5 119.7 . .
C5 C6 H5 119.7 . .
C6 C7 C8 118(2) . .
C6 C7 H6 121.0 . .
C8 C7 H6 121.0 . .
C3 C8 C7 123(2) . .
C3 C8 C10 122.9(15) . .
C7 C8 C10 114.3(17) . .
C4 C9 H7 109.5 . .
C4 C9 H8 109.5 . .
H7 C9 H8 109.5 . .
C4 C9 H9 109.5 . .
H7 C9 H9 109.5 . .
H8 C9 H9 109.5 . .
C8 C10 H10 109.5 . .
C8 C10 H11 109.5 . .
H10 C10 H11 109.5 . .
C8 C10 H12 109.5 . .
H10 C10 H12 109.5 . .
H11 C10 H12 109.5 . .
C12 C11 C16 120.5(13) . .
C12 C11 P1 119.3(10) . .
C16 C11 P1 120.1(10) . .
C13 C12 C11 118.8(13) . .
C13 C12 H13 120.6 . .
C11 C12 H13 120.6 . .
C12 C13 C14 123.5(15) . .
C12 C13 H14 118.3 . .
C14 C13 H14 118.3 . .
C15 C14 C13 117.3(15) . .
C15 C14 H15 121.3 . .
C13 C14 H15 121.3 . .
C14 C15 C16 120.5(12) . .
C14 C15 H16 119.7 . .
C16 C15 H16 119.7 . .
C11 C16 C15 119.2(12) . .
C11 C16 H17 120.4 . .
C15 C16 H17 120.4 . .
C18 C17 C22 120.0 . .
C18 C17 P1 126.4(8) . .
C22 C17 P1 112.7(8) . .
C17 C18 C19 120.0 . .
C17 C18 H18 120.0 . .
C19 C18 H18 120.0 . .
C18 C19 C20 120.0 . .
C18 C19 H19 120.0 . .
C20 C19 H19 120.0 . .
C21 C20 C19 120.0 . .
C21 C20 H20 120.0 . .
C19 C20 H20 120.0 . .
C20 C21 C22 120.0 . .
C20 C21 H21 120.0 . .
C22 C21 H21 120.0 . .
C21 C22 C17 120.0 . .
C21 C22 H22 120.0 . .
C17 C22 H22 120.0 . .
C18A C17A C22A 120.0 . .
C18A C17A P1 116.5(8) . .
C22A C17A P1 123.3(8) . .
C17A C18A C19A 120.0 . .
C17A C18A H18A 120.0 . .
C19A C18A H18A 120.0 . .
C20A C19A C18A 120.0 . .
C20A C19A H19A 120.0 . .
C18A C19A H19A 120.0 . .
C19A C20A C21A 120.0 . .
C19A C20A H20A 120.0 . .
C21A C20A H20A 120.0 . .
C22A C21A C20A 120.0 . .
C22A C21A H21A 120.0 . .
C20A C21A H21A 120.0 . .
C21A C22A C17A 120.0 . .
C21A C22A H22A 120.0 . .
C17A C22A H22A 120.0 . .
C28 C23 C24 117.1(11) . .
C28 C23 P1 119.1(8) . .
C24 C23 P1 123.6(10) . .
C25 C24 C23 124.8(13) . .
C25 C24 H23 117.6 . .
C23 C24 H23 117.6 . .
C24 C25 C26 116.8(13) . .
C24 C25 H24 121.6 . .
C26 C25 H24 121.6 . .
C27 C26 C25 121.3(14) . .
C27 C26 H25 119.4 . .
C25 C26 H25 119.4 . .
C26 C27 C28 119.5(12) . .
C26 C27 H26 120.3 . .
C28 C27 H26 120.3 . .
C23 C28 C27 120.4(11) . .
C23 C28 H27 119.8 . .
C27 C28 H27 119.8 . .
Cl1 C29 Cl2 108(4) . .
Cl1 C29 H28 110.2 . .
Cl2 C29 H28 110.2 . .
Cl1 C29 H29 110.2 . .
Cl2 C29 H29 110.2 . .
H28 C29 H29 108.5 . .
C29 Cl1 Cl1 153(4) . 2_775

loop_
_geom_bond_atom_site_label_1
_geom_bond_atom_site_label_2
_geom_bond_distance
_geom_bond_site_symmetry_2
Pd1 C3 1.959(14) .
Pd1 O2 2.113(7) .
Pd1 O1 2.121(7) .
Pd1 P1 2.233(3) .
O1 C1 1.257(11) .
O2 C1 1.236(11) 7_465
P1 C17 1.807(11) .
P1 C23 1.824(12) .
P1 C11 1.828(15) .
P1 C17A 1.905(10) .
C1 O2 1.236(11) 8_655
C1 C2 1.497(14) .
C2 H1 0.9800 .
C2 H2 0.9800 .
C2 H3 0.9800 .
C3 C8 1.39(2) .
C3 C4 1.41(2) .
C4 C5 1.415(18) .
C4 C9 1.54(2) .
C5 C6 1.39(3) .
C5 H4 0.9500 .
C6 C7 1.38(3) .
C6 H5 0.9500 .
C7 C8 1.44(2) .
C7 H6 0.9500 .
C8 C10 1.48(3) .
C9 H7 0.9800 .
C9 H8 0.9800 .
C9 H9 0.9800 .
C10 H10 0.9800 .
C10 H11 0.9800 .
C10 H12 0.9800 .
C11 C12 1.382(17) .
C11 C16 1.408(17) .
C12 C13 1.36(2) .
C12 H13 0.9500 .
C13 C14 1.41(2) .
C13 H14 0.9500 .
C14 C15 1.39(2) .
C14 H15 0.9500 .
C15 C16 1.410(18) .
C15 H16 0.9500 .
C16 H17 0.9500 .
C17 C18 1.3900 .
C17 C22 1.3900 .
C18 C19 1.3900 .
C18 H18 0.9500 .
C19 C20 1.3900 .
C19 H19 0.9500 .
C20 C21 1.3900 .
C20 H20 0.9500 .
C21 C22 1.3900 .
C21 H21 0.9500 .
C22 H22 0.9500 .
C17A C18A 1.3900 .
C17A C22A 1.3900 .
C18A C19A 1.3900 .
C18A H18A 0.9500 .
C19A C20A 1.3900 .
C19A H19A 0.9500 .
C20A C21A 1.3900 .
C20A H20A 0.9500 .
C21A C22A 1.3900 .
C21A H21A 0.9500 .
C22A H22A 0.9500 .
C23 C28 1.371(15) .
C23 C24 1.385(16) .
C24 C25 1.349(18) .
C24 H23 0.9500 .
C25 C26 1.40(2) .
C25 H24 0.9500 .
C26 C27 1.357(18) .
C26 H25 0.9500 .
C27 C28 1.415(15) .
C27 H26 0.9500 .
C28 H27 0.9500 .
C29 Cl1 1.55(6) .
C29 Cl2 1.91(6) .
C29 H28 0.9900 .
C29 H29 0.9900 .
Cl1 Cl1 2.23(10) 2_775

loop_
_geom_torsion_atom_site_label_1
_geom_torsion_atom_site_label_2
_geom_torsion_atom_site_label_3
_geom_torsion_atom_site_label_4
_geom_torsion
_geom_torsion_site_symmetry_4
C3 Pd1 O1 C1 153(16) .
O2 Pd1 O1 C1 -74.5(7) .
P1 Pd1 O1 C1 116.8(7) .
C3 Pd1 O2 C1 -92.8(9) 7_465
O1 Pd1 O2 C1 88.5(8) 7_465
P1 Pd1 O2 C1 171.2(8) 7_465
C3 Pd1 P1 C17 22.3(9) .
O2 Pd1 P1 C17 118.2(13) .
O1 Pd1 P1 C17 -158.8(8) .
C3 Pd1 P1 C23 -108.0(7) .
O2 Pd1 P1 C23 -12.1(12) .
O1 Pd1 P1 C23 70.9(5) .
C3 Pd1 P1 C11 138.7(6) .
O2 Pd1 P1 C11 -125.4(11) .
O1 Pd1 P1 C11 -42.4(4) .
C3 Pd1 P1 C17A 7.8(7) .
O2 Pd1 P1 C17A 103.7(12) .
O1 Pd1 P1 C17A -173.3(6) .
Pd1 O1 C1 O2 9.4(12) 8_655
Pd1 O1 C1 C2 -168.4(6) .
O2 Pd1 C3 C8 107.5(11) .
O1 Pd1 C3 C8 -120(16) .
P1 Pd1 C3 C8 -83.8(10) .
O2 Pd1 C3 C4 -70.5(10) .
O1 Pd1 C3 C4 62(17) .
P1 Pd1 C3 C4 98.2(10) .
C8 C3 C4 C5 4.2(19) .
Pd1 C3 C4 C5 -177.7(10) .
C8 C3 C4 C9 177.2(12) .
Pd1 C3 C4 C9 -4.6(18) .
C3 C4 C5 C6 -5(2) .
C9 C4 C5 C6 -178.2(15) .
C4 C5 C6 C7 2(3) .
C5 C6 C7 C8 0(3) .
C4 C3 C8 C7 -1(2) .
Pd1 C3 C8 C7 -179.3(11) .
C4 C3 C8 C10 -179.3(12) .
Pd1 C3 C8 C10 2.6(18) .
C6 C7 C8 C3 -1(2) .
C6 C7 C8 C10 177.1(15) .
C17 P1 C11 C12 99.9(11) .
C23 P1 C11 C12 -149.7(10) .
C17A P1 C11 C12 101.4(11) .
Pd1 P1 C11 C12 -32.0(11) .
C17 P1 C11 C16 -76.4(11) .
C23 P1 C11 C16 33.9(10) .
C17A P1 C11 C16 -74.9(11) .
Pd1 P1 C11 C16 151.7(8) .
C16 C11 C12 C13 -2(2) .
P1 C11 C12 C13 -178.7(12) .
C11 C12 C13 C14 2(3) .
C12 C13 C14 C15 1(3) .
C13 C14 C15 C16 -4(2) .
C12 C11 C16 C15 -0.3(17) .
P1 C11 C16 C15 176.0(9) .
C14 C15 C16 C11 3.7(19) .
C23 P1 C17 C18 -126.3(11) .
C11 P1 C17 C18 -20.8(11) .
C17A P1 C17 C18 165(4) .
Pd1 P1 C17 C18 102.7(11) .
C23 P1 C17 C22 64.9(10) .
C11 P1 C17 C22 170.4(8) .
C17A P1 C17 C22 -4(3) .
Pd1 P1 C17 C22 -66.1(9) .
C22 C17 C18 C19 0.0 .
P1 C17 C18 C19 -168.0(14) .
C17 C18 C19 C20 0.0 .
C18 C19 C20 C21 0.0 .
C19 C20 C21 C22 0.0 .
C20 C21 C22 C17 0.0 .
C18 C17 C22 C21 0.0 .
P1 C17 C22 C21 169.6(12) .
C17 P1 C17A C18A -12(3) .
C23 P1 C17A C18A -126.6(8) .
C11 P1 C17A C18A -17.7(10) .
Pd1 P1 C17A C18A 113.6(8) .
C17 P1 C17A C22A 173(4) .
C23 P1 C17A C22A 58.7(10) .
C11 P1 C17A C22A 167.5(8) .
Pd1 P1 C17A C22A -61.2(9) .
C22A C17A C18A C19A 0.0 .
P1 C17A C18A C19A -174.9(11) .
C17A C18A C19A C20A 0.0 .
C18A C19A C20A C21A 0.0 .
C19A C20A C21A C22A 0.0 .
C20A C21A C22A C17A 0.0 .
C18A C17A C22A C21A 0.0 .
P1 C17A C22A C21A 174.6(12) .
C17 P1 C23 C28 -173.2(12) .
C11 P1 C23 C28 85.0(12) .
C17A P1 C23 C28 -159.2(12) .
Pd1 P1 C23 C28 -34.7(12) .
C17 P1 C23 C24 11.6(15) .
C11 P1 C23 C24 -90.2(13) .
C17A P1 C23 C24 25.6(14) .
Pd1 P1 C23 C24 150.2(11) .
C28 C23 C24 C25 1(2) .
P1 C23 C24 C25 176.6(12) .
C23 C24 C25 C26 -3(2) .
C24 C25 C26 C27 3(2) .
C25 C26 C27 C28 0(2) .
C24 C23 C28 C27 1.3(19) .
P1 C23 C28 C27 -174.2(9) .
C26 C27 C28 C23 -2(2) .
Cl2 C29 Cl1 Cl1 67(13) 2_775
